data_4109251
loop_
_publ_author_name
'Theodore Lazarides'
'Timothy L. Easun'
'Claire Veyne-Marti'
'Wassim Z. Alsindi'
'Michael W. George'
'Nina Deppermann'
'Christopher A. Hunter'
'Harry Adams'
'Michael D. Ward'

_publ_contact_author
; 
        Prof. Mike Ward
        Department of Chemistry
        University of Sheffield
        SHEFFIELD
        S3 7HF
;
_publ_contact_author_email m.d.ward@sheffield.ac.uk
_publ_contact_author_fax '0114 2229346'
_publ_section_title
;
 Structural and Photophysical Properties of Adducts of [Ru(bipy)(CN)4]2-
 with Different Metal Cations: Metallochromism and Its Use in Switching
 Photoinduced Energy Transfer
;
_journal_name_full 'Journal of the American Chemical Society'
_journal_page_first 4014
_journal_page_last 4027
_journal_paper_doi 10.1021/ja068436n
_journal_volume 129
_journal_year 2007
_chemical_formula_sum 'C14 H16 K Li N6 O4 Ru'
_chemical_formula_weight 479.44
_chemical_name_systematic
;
 ?
;
_space_group_IT_number 2
_symmetry_cell_setting triclinic
_symmetry_space_group_name_Hall '-P 1'
_symmetry_space_group_name_H-M 'P -1'
_atom_sites_solution_hydrogens geom
_atom_sites_solution_primary direct
_atom_sites_solution_secondary difmap
_audit_creation_method SHELXL-97
_cell_angle_alpha 111.702(6)
_cell_angle_beta 100.355(6)
_cell_angle_gamma 96.102(4)
_cell_formula_units_Z 4
_cell_length_a 7.8843(9)
_cell_length_b 14.8087(17)
_cell_length_c 18.078(3)
_cell_measurement_reflns_used 9824
_cell_measurement_temperature 100(2)
_cell_measurement_theta_max 54.745
_cell_measurement_theta_min 5.534
_cell_volume 1894.4(5)
_computing_cell_refinement 'Bruker SMART'
_computing_data_collection 'Bruker SMART'
_computing_data_reduction 'Bruker SAINT'
_computing_molecular_graphics 'Bruker SHELXTL'
_computing_publication_material 'Bruker SHELXTL'
_computing_structure_refinement 'SHELXL-97 (Sheldrick, 1997)'
_computing_structure_solution 'Bruker SHELXTL'
_diffrn_ambient_temperature 103(2)
_diffrn_measured_fraction_theta_full 0.970
_diffrn_measured_fraction_theta_max 0.970
_diffrn_measurement_device_type 'CCD area detector'
_diffrn_measurement_method 'phi and omega scans'
_diffrn_radiation_monochromator graphite
_diffrn_radiation_source 'fine-focus sealed tube'
_diffrn_radiation_type MoK\a
_diffrn_radiation_wavelength 0.71073
_diffrn_reflns_av_R_equivalents 0.0235
_diffrn_reflns_av_sigmaI/netI 0.0181
_diffrn_reflns_limit_h_max 9
_diffrn_reflns_limit_h_min -10
_diffrn_reflns_limit_k_max 19
_diffrn_reflns_limit_k_min -19
_diffrn_reflns_limit_l_max 23
_diffrn_reflns_limit_l_min -18
_diffrn_reflns_number 37119
_diffrn_reflns_theta_full 27.41
_diffrn_reflns_theta_max 27.41
_diffrn_reflns_theta_min 1.25
_exptl_absorpt_coefficient_mu 1.079
_exptl_absorpt_correction_T_max 0.8998
_exptl_absorpt_correction_T_min 0.8131
_exptl_absorpt_correction_type multi-scan
_exptl_absorpt_process_details sadabs
_exptl_crystal_colour orange
_exptl_crystal_density_diffrn 1.681
_exptl_crystal_description block
_exptl_crystal_F_000 960
_exptl_crystal_size_max 0.20
_exptl_crystal_size_mid 0.10
_exptl_crystal_size_min 0.10
_refine_diff_density_max 2.518
_refine_diff_density_min -0.876
_refine_diff_density_rms 0.079
_refine_ls_extinction_method none
_refine_ls_goodness_of_fit_ref 1.033
_refine_ls_hydrogen_treatment mixed
_refine_ls_matrix_type full
_refine_ls_number_parameters 489
_refine_ls_number_reflns 8385
_refine_ls_number_restraints 0
_refine_ls_restrained_S_all 1.033
_refine_ls_R_factor_all 0.0259
_refine_ls_R_factor_gt 0.0247
_refine_ls_shift/su_max 0.001
_refine_ls_shift/su_mean 0.000
_refine_ls_structure_factor_coef Fsqd
_refine_ls_weighting_details 'calc w=1/[\s^2^(Fo^2^)+(0.0309P)^2^+2.6428P] where P=(Fo^2^+2Fc^2^)/3'
_refine_ls_weighting_scheme calc
_refine_ls_wR_factor_gt 0.0653
_refine_ls_wR_factor_ref 0.0665
_reflns_number_gt 8005
_reflns_number_total 8385
_reflns_threshold_expression >2sigma(I)
_cod_data_source_file ja068436nsi20070122_062933_5.cif
_cod_data_source_block imw764m
_cod_original_cell_volume 1894.4(4)
_cod_database_code 4109251

loop_
_symmetry_equiv_pos_as_xyz
'x, y, z'
'-x, -y, -z'

loop_
_atom_site_label
_atom_site_type_symbol
_atom_site_fract_x
_atom_site_fract_y
_atom_site_fract_z
_atom_site_U_iso_or_equiv
_atom_site_adp_type
_atom_site_occupancy
_atom_site_symmetry_multiplicity
_atom_site_calc_flag
_atom_site_refinement_flags
Ru1 Ru 0.122290(19) 0.484428(10) 0.227990(9) 0.01166(5) Uani 1 1 d .
Ru2 Ru -0.131082(19) -0.003903(11) 0.261994(9) 0.01244(5) Uani 1 1 d .
K1 K -0.38750(6) 0.35982(4) 0.25706(3) 0.02950(11) Uani 1 1 d .
K2 K 0.11346(6) 0.17149(4) 0.18312(3) 0.02504(10) Uani 1 1 d .
Li1 Li 0.3191(5) 0.3200(3) 0.4205(2) 0.0197(7) Uani 1 1 d .
Li2 Li -0.3261(5) 0.1602(2) 0.0680(2) 0.0178(7) Uani 1 1 d .
O1 O 0.5236(2) 0.26597(13) 0.43837(11) 0.0318(4) Uani 1 1 d .
H1WA H 0.5382 0.1984 0.4156 0.038 Uiso 1 1 d R
H1WB H 0.6379 0.3077 0.4604 0.038 Uiso 1 1 d R
O2 O 0.2949(3) 0.42334(13) 0.51799(11) 0.0389(5) Uani 1 1 d .
H2WA H 0.2489 0.4281 0.5647 0.047 Uiso 1 1 d R
H2WB H 0.2571 0.4756 0.5039 0.047 Uiso 1 1 d R
O3 O -0.33612(19) 0.05635(11) -0.03833(9) 0.0202(3) Uani 1 1 d .
H3WB H -0.4489 0.0170 -0.0705 0.024 Uiso 1 1 d R
H3WA H -0.2784 0.0591 -0.0801 0.024 Uiso 1 1 d R
O4 O -0.5322(2) 0.21737(11) 0.06657(10) 0.0267(3) Uani 1 1 d .
H4WA H -0.5457 0.2847 0.0792 0.032 Uiso 1 1 d R
H4WB H -0.6492 0.1790 0.0460 0.032 Uiso 1 1 d R
N1 N 0.0138(2) 0.55181(12) 0.15093(10) 0.0138(3) Uani 1 1 d .
N2 N 0.2720(2) 0.63041(12) 0.28437(10) 0.0142(3) Uani 1 1 d .
N3 N 0.4135(2) 0.41176(13) 0.12896(11) 0.0205(4) Uani 1 1 d .
N4 N -0.1308(2) 0.27827(13) 0.12778(11) 0.0215(4) Uani 1 1 d .
N5 N 0.3126(3) 0.39105(15) 0.34227(12) 0.0270(4) Uani 1 1 d .
N6 N -0.1441(3) 0.55002(13) 0.34321(12) 0.0227(4) Uani 1 1 d .
N7 N -0.0176(2) -0.06565(12) 0.34289(10) 0.0148(3) Uani 1 1 d .
N8 N -0.2750(2) -0.15070(12) 0.20948(10) 0.0139(3) Uani 1 1 d .
N9 N 0.1204(3) -0.06371(14) 0.13947(12) 0.0251(4) Uani 1 1 d .
N10 N -0.3174(2) 0.07386(13) 0.13562(11) 0.0190(3) Uani 1 1 d .
N11 N 0.1167(3) 0.20290(14) 0.36137(12) 0.0262(4) Uani 1 1 d .
N12 N -0.4131(3) 0.07300(14) 0.36643(12) 0.0253(4) Uani 1 1 d .
C1 C -0.1202(3) 0.50757(15) 0.08391(12) 0.0192(4) Uani 1 1 d .
H1 H -0.1786 0.4425 0.0717 0.023 Uiso 1 1 calc R
C2 C -0.1756(3) 0.55345(17) 0.03240(13) 0.0237(4) Uani 1 1 d .
H2 H -0.2713 0.5206 -0.0140 0.028 Uiso 1 1 calc R
C3 C -0.0903(3) 0.64765(17) 0.04899(14) 0.0237(4) Uani 1 1 d .
H3 H -0.1239 0.6796 0.0132 0.028 Uiso 1 1 calc R
C4 C 0.0451(3) 0.69484(15) 0.11857(13) 0.0204(4) Uani 1 1 d .
H4 H 0.1046 0.7600 0.1316 0.024 Uiso 1 1 calc R
C5 C 0.0930(2) 0.64563(14) 0.16924(12) 0.0146(4) Uani 1 1 d .
C6 C 0.2319(2) 0.69110(14) 0.24569(12) 0.0145(4) Uani 1 1 d .
C7 C 0.3153(3) 0.79002(15) 0.27755(13) 0.0192(4) Uani 1 1 d .
H7 H 0.2844 0.8315 0.2499 0.023 Uiso 1 1 calc R
C8 C 0.4434(3) 0.82687(16) 0.34994(14) 0.0235(4) Uani 1 1 d .
H8 H 0.5020 0.8940 0.3725 0.028 Uiso 1 1 calc R
C9 C 0.4853(3) 0.76479(16) 0.38913(13) 0.0235(4) Uani 1 1 d .
H9 H 0.5733 0.7886 0.4388 0.028 Uiso 1 1 calc R
C10 C 0.3966(3) 0.66727(15) 0.35473(12) 0.0190(4) Uani 1 1 d .
H10 H 0.4251 0.6250 0.3820 0.023 Uiso 1 1 calc R
C11 C 0.3048(3) 0.43915(14) 0.16157(12) 0.0149(4) Uani 1 1 d .
C12 C -0.0360(3) 0.35406(14) 0.16488(12) 0.0162(4) Uani 1 1 d .
C13 C 0.2432(3) 0.42862(15) 0.30244(12) 0.0176(4) Uani 1 1 d .
C14 C -0.0500(3) 0.52756(14) 0.30029(12) 0.0162(4) Uani 1 1 d .
C15 C -0.3989(3) -0.19121(15) 0.13888(12) 0.0183(4) Uani 1 1 d .
H15 H -0.4290 -0.1512 0.1097 0.022 Uiso 1 1 calc R
C16 C -0.4845(3) -0.28871(16) 0.10691(13) 0.0218(4) Uani 1 1 d .
H16 H -0.5718 -0.3149 0.0569 0.026 Uiso 1 1 calc R
C17 C -0.4408(3) -0.34760(15) 0.14912(13) 0.0217(4) Uani 1 1 d .
H17 H -0.4974 -0.4149 0.1284 0.026 Uiso 1 1 calc R
C18 C -0.3133(3) -0.30677(15) 0.22199(13) 0.0178(4) Uani 1 1 d .
H18 H -0.2810 -0.3459 0.2517 0.021 Uiso 1 1 calc R
C19 C -0.2331(2) -0.20796(14) 0.25124(12) 0.0147(4) Uani 1 1 d .
C20 C -0.0946(2) -0.15871(14) 0.32781(12) 0.0147(4) Uani 1 1 d .
C21 C -0.0451(3) -0.20382(15) 0.38155(13) 0.0200(4) Uani 1 1 d .
H21 H -0.1031 -0.2686 0.3707 0.024 Uiso 1 1 calc R
C22 C 0.0893(3) -0.15331(17) 0.45091(13) 0.0233(4) Uani 1 1 d .
H22 H 0.1236 -0.1824 0.4888 0.028 Uiso 1 1 calc R
C23 C 0.1726(3) -0.06003(17) 0.46414(13) 0.0239(4) Uani 1 1 d .
H23 H 0.2680 -0.0250 0.5103 0.029 Uiso 1 1 calc R
C24 C 0.1162(3) -0.01805(16) 0.40970(13) 0.0202(4) Uani 1 1 d .
H24 H 0.1734 0.0465 0.4196 0.024 Uiso 1 1 calc R
C25 C 0.0367(3) -0.04472(14) 0.18728(13) 0.0173(4) Uani 1 1 d .
C26 C -0.2508(3) 0.04391(14) 0.18237(12) 0.0153(4) Uani 1 1 d .
C27 C 0.0226(3) 0.12701(15) 0.32399(13) 0.0190(4) Uani 1 1 d .
C28 C -0.3113(3) 0.04295(14) 0.33034(12) 0.0169(4) Uani 1 1 d .
O7 O -0.8550(2) 0.09469(11) 0.01938(10) 0.0258(3) Uani 1 1 d .
H7WA H -0.8092 0.0349 0.0099 0.061(10) Uiso 1 1 d R
H7WB H -0.9279 0.0885 -0.0315 0.038(8) Uiso 1 1 d R
O6 O 0.4529(2) 0.17749(13) 0.24145(10) 0.0288(4) Uani 1 1 d .
H6WA H 0.5213 0.1343 0.2111 0.035 Uiso 1 1 d R
H6WB H 0.4600 0.1558 0.2856 0.035 Uiso 1 1 d R
O5 O -0.1009(3) 0.34370(14) 0.35652(13) 0.0422(5) Uani 1 1 d .
H5WA H -0.0534 0.2866 0.3563 0.051 Uiso 1 1 d R
H5WB H -0.0126 0.3930 0.3557 0.051 Uiso 1 1 d R
O8 O 0.8252(3) 0.40748(16) 0.50681(13) 0.0476(5) Uani 1 1 d .
H8WA H 0.9159 0.4259 0.5558 0.057 Uiso 1 1 d R
H8WB H 0.8808 0.3865 0.4618 0.057 Uiso 1 1 d R

loop_
_atom_site_aniso_label
_atom_site_aniso_U_11
_atom_site_aniso_U_22
_atom_site_aniso_U_33
_atom_site_aniso_U_23
_atom_site_aniso_U_13
_atom_site_aniso_U_12
Ru1 0.01363(8) 0.00913(8) 0.01280(8) 0.00556(6) 0.00190(6) 0.00214(5)
Ru2 0.01465(8) 0.01051(8) 0.01331(8) 0.00645(6) 0.00218(6) 0.00270(5)
K1 0.0230(2) 0.0288(3) 0.0342(3) 0.0153(2) -0.0026(2) 0.00015(19)
K2 0.0227(2) 0.0268(2) 0.0309(3) 0.0177(2) 0.00492(19) 0.00579(18)
Li1 0.0225(17) 0.0179(17) 0.0194(17) 0.0090(14) 0.0034(14) 0.0040(13)
Li2 0.0202(16) 0.0145(16) 0.0174(16) 0.0069(13) 0.0010(13) 0.0021(13)
O1 0.0303(9) 0.0264(8) 0.0393(10) 0.0140(8) 0.0029(7) 0.0130(7)
O2 0.0697(13) 0.0241(9) 0.0351(10) 0.0132(8) 0.0342(10) 0.0168(9)
O3 0.0205(7) 0.0208(7) 0.0166(7) 0.0048(6) 0.0051(6) 0.0018(6)
O4 0.0199(7) 0.0162(7) 0.0400(9) 0.0083(7) 0.0020(7) 0.0058(6)
N1 0.0156(8) 0.0130(7) 0.0138(7) 0.0059(6) 0.0036(6) 0.0051(6)
N2 0.0149(8) 0.0131(7) 0.0141(8) 0.0051(6) 0.0034(6) 0.0021(6)
N3 0.0231(9) 0.0188(8) 0.0216(9) 0.0094(7) 0.0050(7) 0.0072(7)
N4 0.0223(9) 0.0144(8) 0.0261(9) 0.0091(7) 0.0005(7) 0.0015(7)
N5 0.0349(11) 0.0318(10) 0.0265(10) 0.0198(9) 0.0127(8) 0.0175(9)
N6 0.0284(9) 0.0182(9) 0.0248(9) 0.0103(7) 0.0101(8) 0.0057(7)
N7 0.0168(8) 0.0147(8) 0.0150(8) 0.0073(6) 0.0040(6) 0.0054(6)
N8 0.0154(8) 0.0122(7) 0.0152(8) 0.0061(6) 0.0045(6) 0.0038(6)
N9 0.0272(10) 0.0222(9) 0.0309(10) 0.0131(8) 0.0127(8) 0.0062(7)
N10 0.0221(8) 0.0168(8) 0.0199(9) 0.0100(7) 0.0032(7) 0.0040(7)
N11 0.0290(10) 0.0183(9) 0.0274(10) 0.0102(8) -0.0019(8) -0.0013(8)
N12 0.0271(10) 0.0242(9) 0.0245(10) 0.0078(8) 0.0076(8) 0.0093(8)
C1 0.0199(10) 0.0176(9) 0.0179(10) 0.0061(8) 0.0008(8) 0.0035(8)
C2 0.0243(11) 0.0274(11) 0.0169(10) 0.0085(9) -0.0014(8) 0.0063(9)
C3 0.0280(11) 0.0284(11) 0.0224(11) 0.0168(9) 0.0057(9) 0.0125(9)
C4 0.0264(10) 0.0173(10) 0.0232(10) 0.0123(8) 0.0079(8) 0.0081(8)
C5 0.0162(9) 0.0139(9) 0.0163(9) 0.0071(7) 0.0064(7) 0.0056(7)
C6 0.0163(9) 0.0127(9) 0.0160(9) 0.0059(7) 0.0064(7) 0.0035(7)
C7 0.0229(10) 0.0139(9) 0.0219(10) 0.0068(8) 0.0090(8) 0.0025(8)
C8 0.0256(11) 0.0148(9) 0.0242(11) 0.0022(8) 0.0083(9) -0.0041(8)
C9 0.0211(10) 0.0246(11) 0.0171(10) 0.0035(8) 0.0014(8) -0.0044(8)
C10 0.0191(9) 0.0200(10) 0.0162(9) 0.0072(8) 0.0018(8) 0.0006(8)
C11 0.0187(9) 0.0109(8) 0.0150(9) 0.0069(7) 0.0004(7) 0.0026(7)
C12 0.0170(9) 0.0149(9) 0.0192(9) 0.0095(8) 0.0039(8) 0.0046(7)
C13 0.0206(9) 0.0169(9) 0.0185(9) 0.0086(8) 0.0077(8) 0.0053(7)
C14 0.0194(9) 0.0113(8) 0.0184(9) 0.0077(7) 0.0020(8) 0.0019(7)
C15 0.0197(9) 0.0179(10) 0.0173(9) 0.0083(8) 0.0020(8) 0.0029(8)
C16 0.0216(10) 0.0201(10) 0.0186(10) 0.0056(8) -0.0002(8) -0.0005(8)
C17 0.0233(10) 0.0146(9) 0.0247(11) 0.0063(8) 0.0056(8) -0.0010(8)
C18 0.0217(10) 0.0149(9) 0.0201(10) 0.0096(8) 0.0070(8) 0.0046(7)
C19 0.0166(9) 0.0145(9) 0.0161(9) 0.0080(7) 0.0062(7) 0.0047(7)
C20 0.0162(9) 0.0149(9) 0.0158(9) 0.0076(7) 0.0056(7) 0.0059(7)
C21 0.0248(10) 0.0179(10) 0.0215(10) 0.0117(8) 0.0060(8) 0.0066(8)
C22 0.0283(11) 0.0260(11) 0.0204(10) 0.0145(9) 0.0033(9) 0.0103(9)
C23 0.0254(11) 0.0251(11) 0.0178(10) 0.0077(9) -0.0024(8) 0.0056(9)
C24 0.0208(10) 0.0180(10) 0.0197(10) 0.0073(8) 0.0004(8) 0.0032(8)
C25 0.0189(9) 0.0129(9) 0.0210(10) 0.0090(8) 0.0026(8) 0.0022(7)
C26 0.0167(9) 0.0123(9) 0.0167(9) 0.0054(7) 0.0045(7) 0.0021(7)
C27 0.0225(10) 0.0185(10) 0.0186(10) 0.0110(8) 0.0027(8) 0.0048(8)
C28 0.0222(10) 0.0126(9) 0.0160(9) 0.0070(7) 0.0013(8) 0.0036(7)
O7 0.0243(8) 0.0196(8) 0.0306(9) 0.0091(7) 0.0020(7) 0.0026(6)
O6 0.0298(8) 0.0373(9) 0.0267(8) 0.0177(7) 0.0086(7) 0.0145(7)
O5 0.0398(10) 0.0331(10) 0.0519(12) 0.0188(9) 0.0000(9) 0.0106(8)
O8 0.0483(12) 0.0493(12) 0.0397(11) 0.0116(10) 0.0085(9) 0.0120(10)

loop_
_atom_type_symbol
_atom_type_description
_atom_type_scat_dispersion_real
_atom_type_scat_dispersion_imag
_atom_type_scat_source
C C 0.0033 0.0016 'International Tables Vol C Tables 4.2.6.8 and 6.1.1.4'
H H 0.0000 0.0000 'International Tables Vol C Tables 4.2.6.8 and 6.1.1.4'
Li Li -0.0003 0.0001 'International Tables Vol C Tables 4.2.6.8 and 6.1.1.4'
N N 0.0061 0.0033 'International Tables Vol C Tables 4.2.6.8 and 6.1.1.4'
O O 0.0106 0.0060 'International Tables Vol C Tables 4.2.6.8 and 6.1.1.4'
Ru Ru -1.2594 0.8363 'International Tables Vol C Tables 4.2.6.8 and 6.1.1.4'
K K 0.2009 0.2494 'International Tables Vol C Tables 4.2.6.8 and 6.1.1.4'

loop_
_geom_angle_atom_site_label_1
_geom_angle_atom_site_label_2
_geom_angle_atom_site_label_3
_geom_angle
_geom_angle_site_symmetry_1
_geom_angle_site_symmetry_3
C13 Ru1 C12 89.05(8) . .
C13 Ru1 C14 90.87(8) . .
C12 Ru1 C14 90.09(8) . .
C13 Ru1 C11 85.35(8) . .
C12 Ru1 C11 90.56(8) . .
C14 Ru1 C11 176.16(7) . .
C13 Ru1 N1 175.19(7) . .
C12 Ru1 N1 95.13(7) . .
C14 Ru1 N1 91.50(7) . .
C11 Ru1 N1 92.22(7) . .
C13 Ru1 N2 98.60(7) . .
C12 Ru1 N2 172.35(7) . .
C14 Ru1 N2 89.64(7) . .
C11 Ru1 N2 90.22(7) . .
N1 Ru1 N2 77.24(6) . .
C26 Ru2 C27 90.57(8) . .
C26 Ru2 C25 86.39(8) . .
C27 Ru2 C25 90.45(8) . .
C26 Ru2 C28 88.33(8) . .
C27 Ru2 C28 89.21(8) . .
C25 Ru2 C28 174.70(7) . .
C26 Ru2 N7 175.48(7) . .
C27 Ru2 N7 93.91(7) . .
C25 Ru2 N7 94.18(7) . .
C28 Ru2 N7 91.13(7) . .
C26 Ru2 N8 98.25(7) . .
C27 Ru2 N8 171.18(7) . .
C25 Ru2 N8 90.26(7) . .
C28 Ru2 N8 90.88(7) . .
N7 Ru2 N8 77.27(6) . .
C26 Ru2 K2 56.75(6) . .
C27 Ru2 K2 50.25(6) . .
C25 Ru2 K2 55.86(5) . .
C28 Ru2 K2 120.47(5) . .
N7 Ru2 K2 127.05(5) . .
N8 Ru2 K2 135.92(4) . .
O5 K1 O6 88.45(6) . 1_455
O5 K1 N6 69.00(6) . .
O6 K1 N6 154.11(5) 1_455 .
O5 K1 N3 157.41(6) . 1_455
O6 K1 N3 108.99(5) 1_455 1_455
N6 K1 N3 96.19(5) . 1_455
O5 K1 N5 110.54(6) . 1_455
O6 K1 N5 72.60(5) 1_455 1_455
N6 K1 N5 102.77(6) . 1_455
N3 K1 N5 88.87(5) 1_455 1_455
O5 K1 C14 66.01(6) . .
O6 K1 C14 152.80(5) 1_455 .
N6 K1 C14 21.07(5) . .
N3 K1 C14 93.91(5) 1_455 .
N5 K1 C14 123.75(6) 1_455 .
O5 K1 O4 124.38(5) . .
O6 K1 O4 70.13(5) 1_455 .
N6 K1 O4 132.99(5) . .
N3 K1 O4 53.64(5) 1_455 .
N5 K1 O4 110.53(5) 1_455 .
C14 K1 O4 115.85(5) . .
O5 K1 C11 165.60(6) . 1_455
O6 K1 C11 104.65(5) 1_455 1_455
N6 K1 C11 96.86(5) . 1_455
N3 K1 C11 20.30(5) 1_455 1_455
N5 K1 C11 68.88(5) 1_455 1_455
C14 K1 C11 101.84(5) . 1_455
O4 K1 C11 67.04(4) . 1_455
O5 K1 C13 128.86(6) . 1_455
O6 K1 C13 84.07(5) 1_455 1_455
N6 K1 C13 99.97(5) . 1_455
N3 K1 C13 68.96(5) 1_455 1_455
N5 K1 C13 20.37(5) 1_455 1_455
C14 K1 C13 118.75(5) . 1_455
O4 K1 C13 100.14(5) . 1_455
C11 K1 C13 48.77(5) 1_455 1_455
O5 K1 N4 77.95(6) . .
O6 K1 N4 96.84(5) 1_455 .
N6 K1 N4 90.86(5) . .
N3 K1 N4 85.59(5) 1_455 .
N5 K1 N4 165.77(5) 1_455 .
C14 K1 N4 69.80(5) . .
O4 K1 N4 55.92(4) . .
C11 K1 N4 105.85(5) 1_455 .
C13 K1 N4 153.16(5) 1_455 .
O5 K1 C12 71.02(6) . .
O6 K1 C12 114.20(5) 1_455 .
N6 K1 C12 71.34(5) . .
N3 K1 C12 88.37(5) 1_455 .
N5 K1 C12 173.18(5) 1_455 .
C14 K1 C12 50.28(5) . .
O4 K1 C12 72.61(5) . .
C11 K1 C12 107.87(5) 1_455 .
C13 K1 C12 155.06(5) 1_455 .
N4 K1 C12 19.53(5) . .
O5 K1 Li2 94.10(7) . .
O6 K1 Li2 69.48(6) 1_455 .
N6 K1 Li2 122.82(7) . .
N3 K1 Li2 79.43(6) 1_455 .
N5 K1 Li2 133.71(7) 1_455 .
C14 K1 Li2 101.78(7) . .
O4 K1 Li2 30.61(6) . .
C11 K1 Li2 96.09(6) 1_455 .
C13 K1 Li2 129.09(7) 1_455 .
N4 K1 Li2 32.21(6) . .
C12 K1 Li2 51.68(6) . .
O5 K1 H4WA 137.7 . .
O6 K1 H4WA 83.9 1_455 .
N6 K1 H4WA 121.2 . .
N3 K1 H4WA 36.6 1_455 .
N5 K1 H4WA 106.7 1_455 .
C14 K1 H4WA 108.2 . .
O4 K1 H4WA 17.3 . .
C11 K1 H4WA 51.7 1_455 .
C13 K1 H4WA 91.7 1_455 .
N4 K1 H4WA 61.8 . .
C12 K1 H4WA 74.5 . .
Li2 K1 H4WA 44.4 . .
O5 K1 H5WB 18.0 . .
O6 K1 H5WB 105.6 1_455 .
N6 K1 H5WB 53.9 . .
N3 K1 H5WB 140.1 1_455 .
N5 K1 H5WB 120.4 1_455 .
C14 K1 H5WB 48.2 . .
O4 K1 H5WB 125.0 . .
C11 K1 H5WB 149.8 1_455 .
C13 K1 H5WB 134.7 1_455 .
N4 K1 H5WB 71.0 . .
C12 K1 H5WB 59.3 . .
Li2 K1 H5WB 94.9 . .
H4WA K1 H5WB 132.8 . .
O6 K2 O7 92.42(5) . 1_655
O6 K2 N4 143.91(5) . .
O7 K2 N4 84.79(5) 1_655 .
O6 K2 C27 90.09(5) . .
O7 K2 C27 146.96(5) 1_655 .
N4 K2 C27 111.43(6) . .
O6 K2 N11 79.26(5) . .
O7 K2 N11 163.98(5) 1_655 .
N4 K2 N11 110.01(5) . .
C27 K2 N11 21.91(5) . .
O6 K2 C12 123.61(5) . .
O7 K2 C12 92.55(5) 1_655 .
N4 K2 C12 21.55(5) . .
C27 K2 C12 113.18(5) . .
N11 K2 C12 103.47(5) . .
O6 K2 C25 87.24(5) . .
O7 K2 C25 93.27(5) 1_655 .
N4 K2 C25 128.81(5) . .
C27 K2 C25 53.94(5) . .
N11 K2 C25 72.83(5) . .
C12 K2 C25 148.29(5) . .
O6 K2 C26 133.64(5) . .
O7 K2 C26 105.29(5) 1_655 .
N4 K2 C26 81.19(5) . .
C27 K2 C26 52.64(5) . .
N11 K2 C26 72.19(5) . .
C12 K2 C26 98.48(5) . .
C25 K2 C26 49.99(5) . .
O6 K2 N9 78.51(5) . .
O7 K2 N9 75.43(5) 1_655 .
N4 K2 N9 134.43(5) . .
C27 K2 N9 72.83(5) . .
N11 K2 N9 89.42(5) . .
C12 K2 N9 155.80(5) . .
C25 K2 N9 20.36(5) . .
C26 K2 N9 65.70(5) . .
O6 K2 N10 153.08(5) . .
O7 K2 N10 94.49(5) 1_655 .
N4 K2 N10 62.78(5) . .
C27 K2 N10 70.32(5) . .
N11 K2 N10 87.31(5) . .
C12 K2 N10 82.06(5) . .
C25 K2 N10 66.43(5) . .
C26 K2 N10 20.13(5) . .
N9 K2 N10 78.13(5) . .
O6 K2 N5 67.20(5) . .
O7 K2 N5 130.36(5) 1_655 .
N4 K2 N5 87.45(5) . .
C27 K2 N5 80.53(5) . .
N11 K2 N5 58.81(5) . .
C12 K2 N5 67.32(5) . .
C25 K2 N5 128.02(5) . .
C26 K2 N5 121.77(5) . .
N9 K2 N5 136.17(5) . .
N10 K2 N5 124.47(5) . .
O6 K2 C13 81.05(5) . .
O7 K2 C13 119.53(5) 1_655 .
N4 K2 C13 69.48(5) . .
C27 K2 C13 93.40(5) . .
N11 K2 C13 73.02(5) . .
C12 K2 C13 48.67(5) . .
C25 K2 C13 145.38(5) . .
C26 K2 C13 122.25(5) . .
N9 K2 C13 155.20(5) . .
N10 K2 C13 117.29(5) . .
N5 K2 C13 19.11(5) . .
O1 Li1 O2 112.6(2) . .
O1 Li1 N11 106.17(18) . .
O2 Li1 N11 117.6(2) . .
O1 Li1 N5 115.80(19) . .
O2 Li1 N5 101.17(17) . .
N11 Li1 N5 103.46(18) . .
O1 Li1 K2 102.82(14) . .
O2 Li1 K2 144.51(16) . .
N11 Li1 K2 50.08(10) . .
N5 Li1 K2 59.79(11) . .
O1 Li1 K1 74.31(12) . 1_655
O2 Li1 K1 125.07(15) . 1_655
N11 Li1 K1 111.11(14) . 1_655
N5 Li1 K1 41.93(9) . 1_655
K2 Li1 K1 62.47(5) . 1_655
O4 Li2 O3 111.35(18) . .
O4 Li2 N4 103.37(17) . .
O3 Li2 N4 124.50(19) . .
O4 Li2 N10 112.17(18) . .
O3 Li2 N10 97.98(16) . .
N4 Li2 N10 107.45(17) . .
O4 Li2 K2 146.84(16) . .
O3 Li2 K2 101.58(13) . .
N4 Li2 K2 51.78(9) . .
N10 Li2 K2 65.34(10) . .
O4 Li2 K1 58.87(10) . .
O3 Li2 K1 170.12(16) . .
N4 Li2 K1 62.50(10) . .
N10 Li2 K1 85.42(12) . .
K2 Li2 K1 88.28(8) . .
Li1 O1 H1WA 128.8 . .
Li1 O1 H1WB 120.7 . .
H1WA O1 H1WB 108.4 . .
Li1 O2 H2WA 137.0 . .
Li1 O2 H2WB 108.4 . .
H2WA O2 H2WB 104.3 . .
Li2 O3 H3WB 117.8 . .
Li2 O3 H3WA 128.9 . .
H3WB O3 H3WA 101.5 . .
Li2 O4 K1 90.53(12) . .
Li2 O4 H4WA 130.8 . .
K1 O4 H4WA 66.2 . .
Li2 O4 H4WB 123.4 . .
K1 O4 H4WB 121.1 . .
H4WA O4 H4WB 105.5 . .
C1 N1 C5 118.47(17) . .
C1 N1 Ru1 125.43(13) . .
C5 N1 Ru1 116.02(13) . .
C10 N2 C6 118.55(17) . .
C10 N2 Ru1 125.86(13) . .
C6 N2 Ru1 115.56(13) . .
C11 N3 K1 97.07(14) . 1_655
C12 N4 Li2 170.5(2) . .
C12 N4 K2 92.69(14) . .
Li2 N4 K2 95.12(12) . .
C12 N4 K1 86.81(14) . .
Li2 N4 K1 85.29(12) . .
K2 N4 K1 111.81(6) . .
C13 N5 Li1 153.2(2) . .
C13 N5 K1 94.25(14) . 1_655
Li1 N5 K1 111.23(12) . 1_655
C13 N5 K2 86.16(15) . .
Li1 N5 K2 89.02(12) . .
K1 N5 K2 82.20(5) 1_655 .
C14 N6 K1 93.12(14) . .
C24 N7 C20 118.51(17) . .
C24 N7 Ru2 125.50(14) . .
C20 N7 Ru2 115.87(13) . .
C15 N8 C19 118.47(17) . .
C15 N8 Ru2 125.82(13) . .
C19 N8 Ru2 115.70(13) . .
C25 N9 K2 77.00(13) . .
C26 N10 Li2 155.20(19) . .
C26 N10 K2 74.61(13) . .
Li2 N10 K2 80.76(11) . .
C27 N11 Li1 168.6(2) . .
C27 N11 K2 77.22(14) . .
Li1 N11 K2 99.49(12) . .
N1 C1 C2 122.40(19) . .
N1 C1 H1 118.8 . .
C2 C1 H1 118.8 . .
C1 C2 C3 119.3(2) . .
C1 C2 H2 120.4 . .
C3 C2 H2 120.4 . .
C2 C3 C4 118.94(19) . .
C2 C3 H3 120.5 . .
C4 C3 H3 120.5 . .
C3 C4 C5 119.22(19) . .
C3 C4 H4 120.4 . .
C5 C4 H4 120.4 . .
N1 C5 C4 121.60(18) . .
N1 C5 C6 115.46(16) . .
C4 C5 C6 122.94(18) . .
N2 C6 C7 121.69(18) . .
N2 C6 C5 115.42(16) . .
C7 C6 C5 122.88(18) . .
C8 C7 C6 119.11(19) . .
C8 C7 H7 120.4 . .
C6 C7 H7 120.4 . .
C7 C8 C9 119.21(19) . .
C7 C8 H8 120.4 . .
C9 C8 H8 120.4 . .
C8 C9 C10 119.0(2) . .
C8 C9 H9 120.5 . .
C10 C9 H9 120.5 . .
N2 C10 C9 122.44(19) . .
N2 C10 H10 118.8 . .
C9 C10 H10 118.8 . .
N3 C11 Ru1 174.77(17) . .
N3 C11 K1 62.63(12) . 1_655
Ru1 C11 K1 112.14(7) . 1_655
N4 C12 Ru1 179.04(18) . .
N4 C12 K2 65.75(12) . .
Ru1 C12 K2 115.15(8) . .
N4 C12 K1 73.66(13) . .
Ru1 C12 K1 105.72(7) . .
K2 C12 K1 102.01(5) . .
N5 C13 Ru1 176.20(19) . .
N5 C13 K1 65.39(13) . 1_655
Ru1 C13 K1 112.90(8) . 1_655
N5 C13 K2 74.72(14) . .
Ru1 C13 K2 101.66(8) . .
K1 C13 K2 76.49(4) 1_655 .
N6 C14 Ru1 177.10(18) . .
N6 C14 K1 65.81(13) . .
Ru1 C14 K1 113.87(8) . .
N8 C15 C16 122.75(19) . .
N8 C15 H15 118.6 . .
C16 C15 H15 118.6 . .
C15 C16 C17 118.9(2) . .
C15 C16 H16 120.6 . .
C17 C16 H16 120.6 . .
C18 C17 C16 118.98(19) . .
C18 C17 H17 120.5 . .
C16 C17 H17 120.5 . .
C17 C18 C19 119.36(18) . .
C17 C18 H18 120.3 . .
C19 C18 H18 120.3 . .
N8 C19 C18 121.56(18) . .
N8 C19 C20 115.42(17) . .
C18 C19 C20 123.00(17) . .
N7 C20 C21 121.57(18) . .
N7 C20 C19 115.36(16) . .
C21 C20 C19 123.08(18) . .
C22 C21 C20 119.32(19) . .
C22 C21 H21 120.3 . .
C20 C21 H21 120.3 . .
C23 C22 C21 118.85(19) . .
C23 C22 H22 120.6 . .
C21 C22 H22 120.6 . .
C22 C23 C24 119.4(2) . .
C22 C23 H23 120.3 . .
C24 C23 H23 120.3 . .
N7 C24 C23 122.2(2) . .
N7 C24 H24 118.9 . .
C23 C24 H24 118.9 . .
N9 C25 Ru2 172.30(18) . .
N9 C25 K2 82.63(13) . .
Ru2 C25 K2 92.64(7) . .
N10 C26 Ru2 178.18(17) . .
N10 C26 K2 85.26(13) . .
Ru2 C26 K2 92.93(7) . .
N11 C27 Ru2 178.06(19) . .
N11 C27 K2 80.87(14) . .
Ru2 C27 K2 99.81(8) . .
N12 C28 Ru2 176.01(18) . .
K2 O7 H7WA 107.8 1_455 .
K2 O7 H7WB 133.6 1_455 .
H7WA O7 H7WB 108.0 . .
K2 O6 K1 103.30(6) . 1_655
K2 O6 H6WA 123.4 . .
K1 O6 H6WA 102.3 1_655 .
K2 O6 H6WB 107.2 . .
K1 O6 H6WB 124.5 1_655 .
H6WA O6 H6WB 98.0 . .
K1 O5 H5WA 130.6 . .
K1 O5 H5WB 101.2 . .
H5WA O5 H5WB 110.7 . .
H8WA O8 H8WB 106.5 . .

loop_
_geom_bond_atom_site_label_1
_geom_bond_atom_site_label_2
_geom_bond_distance
_geom_bond_site_symmetry_2
Ru1 C13 1.983(2) .
Ru1 C12 1.983(2) .
Ru1 C14 2.041(2) .
Ru1 C11 2.048(2) .
Ru1 N1 2.1093(16) .
Ru1 N2 2.1217(16) .
Ru2 C26 1.968(2) .
Ru2 C27 1.972(2) .
Ru2 C25 2.036(2) .
Ru2 C28 2.058(2) .
Ru2 N7 2.1136(16) .
Ru2 N8 2.1159(16) .
Ru2 K2 3.8934(6) .
K1 O5 2.7143(19) .
K1 O6 2.7457(18) 1_455
K1 N6 2.928(2) .
K1 N3 2.9468(19) 1_455
K1 N5 3.032(2) 1_455
K1 C14 3.205(2) .
K1 O4 3.2116(18) .
K1 C11 3.2931(19) 1_455
K1 C13 3.325(2) 1_455
K1 N4 3.339(2) .
K1 C12 3.474(2) .
K1 Li2 3.752(3) .
K1 H4WA 2.9574 .
K1 H5WB 3.0503 .
K2 O6 2.6738(17) .
K2 O7 2.8200(18) 1_655
K2 N4 2.8872(18) .
K2 C27 3.038(2) .
K2 N11 3.076(2) .
K2 C12 3.1630(19) .
K2 C25 3.226(2) .
K2 C26 3.260(2) .
K2 N9 3.283(2) .
K2 N10 3.3701(19) .
K2 N5 3.419(2) .
K2 C13 3.536(2) .
Li1 O1 1.903(4) .
Li1 O2 1.916(4) .
Li1 N11 2.031(4) .
Li1 N5 2.049(4) .
Li1 K1 4.229(4) 1_655
Li2 O4 1.910(4) .
Li2 O3 1.950(4) .
Li2 N4 2.006(4) .
Li2 N10 2.068(4) .
O1 H1WA 0.9599 .
O1 H1WB 0.9600 .
O2 H2WA 0.9600 .
O2 H2WB 0.9599 .
O3 H3WB 0.9600 .
O3 H3WA 0.9600 .
O4 H4WA 0.9601 .
O4 H4WB 0.9600 .
N1 C1 1.349(3) .
N1 C5 1.353(2) .
N2 C10 1.343(3) .
N2 C6 1.357(2) .
N3 C11 1.151(3) .
N3 K1 2.9468(19) 1_655
N4 C12 1.163(3) .
N5 C13 1.160(3) .
N5 K1 3.032(2) 1_655
N6 C14 1.154(3) .
N7 C24 1.350(3) .
N7 C20 1.352(2) .
N8 C15 1.343(3) .
N8 C19 1.357(2) .
N9 C25 1.152(3) .
N10 C26 1.164(3) .
N11 C27 1.162(3) .
N12 C28 1.147(3) .
C1 C2 1.380(3) .
C1 H1 0.9500 .
C2 C3 1.381(3) .
C2 H2 0.9500 .
C3 C4 1.385(3) .
C3 H3 0.9500 .
C4 C5 1.393(3) .
C4 H4 0.9500 .
C5 C6 1.474(3) .
C6 C7 1.395(3) .
C7 C8 1.382(3) .
C7 H7 0.9500 .
C8 C9 1.385(3) .
C8 H8 0.9500 .
C9 C10 1.388(3) .
C9 H9 0.9500 .
C10 H10 0.9500 .
C11 K1 3.2931(19) 1_655
C13 K1 3.325(2) 1_655
C15 C16 1.382(3) .
C15 H15 0.9500 .
C16 C17 1.387(3) .
C16 H16 0.9500 .
C17 C18 1.384(3) .
C17 H17 0.9500 .
C18 C19 1.390(3) .
C18 H18 0.9500 .
C19 C20 1.477(3) .
C20 C21 1.393(3) .
C21 C22 1.384(3) .
C21 H21 0.9500 .
C22 C23 1.380(3) .
C22 H22 0.9500 .
C23 C24 1.381(3) .
C23 H23 0.9500 .
C24 H24 0.9500 .
O7 K2 2.8200(18) 1_455
O7 H7WA 0.9600 .
O7 H7WB 0.9601 .
O6 K1 2.7457(18) 1_655
O6 H6WA 0.9600 .
O6 H6WB 0.9601 .
O5 H5WA 0.9600 .
O5 H5WB 0.9599 .
O8 H8WA 0.9599 .
O8 H8WB 0.9600 .

loop_
_geom_torsion_atom_site_label_1
_geom_torsion_atom_site_label_2
_geom_torsion_atom_site_label_3
_geom_torsion_atom_site_label_4
_geom_torsion
_geom_torsion_site_symmetry_1
_geom_torsion_site_symmetry_4
O6 K2 Li1 O1 -19.94(12) . .
O7 K2 Li1 O1 -46.9(2) 1_655 .
N4 K2 Li1 O1 -161.80(12) . .
C27 K2 Li1 O1 95.26(15) . .
N11 K2 Li1 O1 100.49(18) . .
C12 K2 Li1 O1 -147.17(13) . .
C25 K2 Li1 O1 63.09(14) . .
C26 K2 Li1 O1 113.59(13) . .
N9 K2 Li1 O1 45.55(15) . .
N10 K2 Li1 O1 130.33(12) . .
N5 K2 Li1 O1 -112.58(19) . .
C13 K2 Li1 O1 -123.71(16) . .
O6 K2 Li1 O2 157.1(3) . .
O7 K2 Li1 O2 130.2(2) 1_655 .
N4 K2 Li1 O2 15.3(3) . .
C27 K2 Li1 O2 -87.7(3) . .
N11 K2 Li1 O2 -82.4(3) . .
C12 K2 Li1 O2 29.9(3) . .
C25 K2 Li1 O2 -119.8(3) . .
C26 K2 Li1 O2 -69.3(3) . .
N9 K2 Li1 O2 -137.4(3) . .
N10 K2 Li1 O2 -52.6(3) . .
N5 K2 Li1 O2 64.5(3) . .
C13 K2 Li1 O2 53.4(2) . .
O6 K2 Li1 N11 -120.42(13) . .
O7 K2 Li1 N11 -147.37(12) 1_655 .
N4 K2 Li1 N11 97.71(12) . .
C27 K2 Li1 N11 -5.23(10) . .
C12 K2 Li1 N11 112.34(12) . .
C25 K2 Li1 N11 -37.39(12) . .
C26 K2 Li1 N11 13.10(13) . .
N9 K2 Li1 N11 -54.94(13) . .
N10 K2 Li1 N11 29.84(13) . .
N5 K2 Li1 N11 146.94(19) . .
C13 K2 Li1 N11 135.81(15) . .
O6 K2 Li1 N5 92.64(12) . .
O7 K2 Li1 N5 65.69(17) 1_655 .
N4 K2 Li1 N5 -49.23(12) . .
C27 K2 Li1 N5 -152.17(14) . .
N11 K2 Li1 N5 -146.94(19) . .
C12 K2 Li1 N5 -34.59(11) . .
C25 K2 Li1 N5 175.67(11) . .
C26 K2 Li1 N5 -133.84(11) . .
N9 K2 Li1 N5 158.12(10) . .
N10 K2 Li1 N5 -117.10(10) . .
C13 K2 Li1 N5 -11.13(9) . .
O6 K2 Li1 K1 44.50(5) . 1_655
O7 K2 Li1 K1 17.55(14) 1_655 1_655
N4 K2 Li1 K1 -97.36(5) . 1_655
C27 K2 Li1 K1 159.69(8) . 1_655
N11 K2 Li1 K1 164.92(13) . 1_655
C12 K2 Li1 K1 -82.73(5) . 1_655
C25 K2 Li1 K1 127.53(4) . 1_655
C26 K2 Li1 K1 178.02(4) . 1_655
N9 K2 Li1 K1 109.99(5) . 1_655
N10 K2 Li1 K1 -165.24(4) . 1_655
N5 K2 Li1 K1 -48.14(9) . 1_655
C13 K2 Li1 K1 -59.27(6) . 1_655
O6 K2 Li2 O4 -129.8(3) . .
O7 K2 Li2 O4 -148.2(3) 1_655 .
N4 K2 Li2 O4 -48.2(2) . .
C27 K2 Li2 O4 65.5(3) . .
N11 K2 Li2 O4 45.8(3) . .
C12 K2 Li2 O4 -45.7(3) . .
C25 K2 Li2 O4 119.9(3) . .
C26 K2 Li2 O4 92.0(3) . .
N9 K2 Li2 O4 139.9(3) . .
N10 K2 Li2 O4 93.2(3) . .
N5 K2 Li2 O4 -19.1(3) . .
C13 K2 Li2 O4 -30.1(3) . .
O6 K2 Li2 O3 43.4(4) . .
O7 K2 Li2 O3 25.03(12) 1_655 .
N4 K2 Li2 O3 125.06(19) . .
C27 K2 Li2 O3 -121.32(12) . .
N11 K2 Li2 O3 -140.96(11) . .
C12 K2 Li2 O3 127.49(15) . .
C25 K2 Li2 O3 -66.86(13) . .
C26 K2 Li2 O3 -94.78(13) . .
N9 K2 Li2 O3 -46.90(13) . .
N10 K2 Li2 O3 -93.54(16) . .
N5 K2 Li2 O3 154.12(10) . .
C13 K2 Li2 O3 143.13(12) . .
O6 K2 Li2 N4 -81.6(4) . .
O7 K2 Li2 N4 -100.03(11) 1_655 .
C27 K2 Li2 N4 113.62(11) . .
N11 K2 Li2 N4 93.97(12) . .
C12 K2 Li2 N4 2.43(9) . .
C25 K2 Li2 N4 168.08(11) . .
C26 K2 Li2 N4 140.16(14) . .
N9 K2 Li2 N4 -171.96(11) . .
N10 K2 Li2 N4 141.39(18) . .
N5 K2 Li2 N4 29.06(13) . .
C13 K2 Li2 N4 18.07(12) . .
O6 K2 Li2 N10 137.0(3) . .
O7 K2 Li2 N10 118.57(11) 1_655 .
N4 K2 Li2 N10 -141.39(18) . .
C27 K2 Li2 N10 -27.78(11) . .
N11 K2 Li2 N10 -47.42(12) . .
C12 K2 Li2 N10 -138.97(13) . .
C25 K2 Li2 N10 26.68(11) . .
C26 K2 Li2 N10 -1.24(8) . .
N9 K2 Li2 N10 46.64(11) . .
N5 K2 Li2 N10 -112.34(10) . .
C13 K2 Li2 N10 -123.32(10) . .
O6 K2 Li2 K1 -137.3(3) . .
O7 K2 Li2 K1 -155.67(7) 1_655 .
N4 K2 Li2 K1 -55.64(10) . .
C27 K2 Li2 K1 57.97(7) . .
N11 K2 Li2 K1 38.33(8) . .
C12 K2 Li2 K1 -53.21(6) . .
C25 K2 Li2 K1 112.44(6) . .
C26 K2 Li2 K1 84.51(7) . .
N9 K2 Li2 K1 132.39(6) . .
N10 K2 Li2 K1 85.75(11) . .
N5 K2 Li2 K1 -26.59(8) . .
C13 K2 Li2 K1 -37.57(7) . .
O5 K1 Li2 O4 172.19(11) . .
O6 K1 Li2 O4 85.39(11) 1_455 .
N6 K1 Li2 O4 -120.23(11) . .
N3 K1 Li2 O4 -29.64(10) 1_455 .
N5 K1 Li2 O4 48.47(14) 1_455 .
C14 K1 Li2 O4 -121.47(11) . .
C11 K1 Li2 O4 -18.00(11) 1_455 .
C13 K1 Li2 O4 21.89(14) 1_455 .
N4 K1 Li2 O4 -128.24(17) . .
C12 K1 Li2 O4 -125.99(13) . .
O5 K1 Li2 O3 163.4(9) . .
O6 K1 Li2 O3 76.6(9) 1_455 .
N6 K1 Li2 O3 -129.0(9) . .
N3 K1 Li2 O3 -38.4(9) 1_455 .
N5 K1 Li2 O3 39.7(9) 1_455 .
C14 K1 Li2 O3 -130.3(9) . .
O4 K1 Li2 O3 -8.8(8) . .
C11 K1 Li2 O3 -26.8(9) 1_455 .
C13 K1 Li2 O3 13.1(9) 1_455 .
N4 K1 Li2 O3 -137.0(10) . .
C12 K1 Li2 O3 -134.8(9) . .
O5 K1 Li2 N4 -59.57(11) . .
O6 K1 Li2 N4 -146.37(12) 1_455 .
N6 K1 Li2 N4 8.01(14) . .
N3 K1 Li2 N4 98.59(11) 1_455 .
N5 K1 Li2 N4 176.70(8) 1_455 .
C14 K1 Li2 N4 6.77(11) . .
O4 K1 Li2 N4 128.24(17) . .
C11 K1 Li2 N4 110.24(10) 1_455 .
C13 K1 Li2 N4 150.13(9) 1_455 .
C12 K1 Li2 N4 2.24(8) . .
O5 K1 Li2 N10 52.82(11) . .
O6 K1 Li2 N10 -33.98(10) 1_455 .
N6 K1 Li2 N10 120.40(10) . .
N3 K1 Li2 N10 -149.02(12) 1_455 .
N5 K1 Li2 N10 -70.91(14) 1_455 .
C14 K1 Li2 N10 119.15(11) . .
O4 K1 Li2 N10 -119.37(17) . .
C11 K1 Li2 N10 -137.37(11) 1_455 .
C13 K1 Li2 N10 -97.48(12) 1_455 .
N4 K1 Li2 N10 112.39(16) . .
C12 K1 Li2 N10 114.63(13) . .
O5 K1 Li2 K2 -12.58(7) . .
O6 K1 Li2 K2 -99.38(7) 1_455 .
N6 K1 Li2 K2 55.00(9) . .
N3 K1 Li2 K2 145.58(7) 1_455 .
N5 K1 Li2 K2 -136.31(6) 1_455 .
C14 K1 Li2 K2 53.75(7) . .
O4 K1 Li2 K2 175.23(15) . .
C11 K1 Li2 K2 157.23(6) 1_455 .
C13 K1 Li2 K2 -162.88(5) 1_455 .
N4 K1 Li2 K2 46.99(8) . .
C12 K1 Li2 K2 49.23(6) . .
O3 Li2 O4 K1 178.38(15) . .
N4 Li2 O4 K1 -45.73(14) . .
N10 Li2 O4 K1 69.71(16) . .
K2 Li2 O4 K1 -8.7(3) . .
O5 K1 O4 Li2 -9.45(13) . .
O6 K1 O4 Li2 -83.06(12) 1_455 .
N6 K1 O4 Li2 83.08(13) . .
N3 K1 O4 Li2 142.86(13) 1_455 .
N5 K1 O4 Li2 -144.71(12) 1_455 .
C14 K1 O4 Li2 68.08(12) . .
C11 K1 O4 Li2 160.51(12) 1_455 .
C13 K1 O4 Li2 -162.90(11) 1_455 .
N4 K1 O4 Li2 30.36(11) . .
C12 K1 O4 Li2 41.70(11) . .
C13 Ru1 N1 C1 150.7(8) . .
C12 Ru1 N1 C1 0.40(16) . .
C14 Ru1 N1 C1 -89.82(16) . .
C11 Ru1 N1 C1 91.17(16) . .
N2 Ru1 N1 C1 -179.11(16) . .
C13 Ru1 N1 C5 -26.0(9) . .
C12 Ru1 N1 C5 -176.24(14) . .
C14 Ru1 N1 C5 93.54(14) . .
C11 Ru1 N1 C5 -85.47(14) . .
N2 Ru1 N1 C5 4.25(13) . .
C13 Ru1 N2 C10 -5.86(17) . .
C12 Ru1 N2 C10 172.9(5) . .
C14 Ru1 N2 C10 84.97(16) . .
C11 Ru1 N2 C10 -91.19(16) . .
N1 Ru1 N2 C10 176.58(17) . .
C13 Ru1 N2 C6 176.15(13) . .
C12 Ru1 N2 C6 -5.0(6) . .
C14 Ru1 N2 C6 -93.02(14) . .
C11 Ru1 N2 C6 90.83(14) . .
N1 Ru1 N2 C6 -1.40(12) . .
O4 Li2 N4 C12 9.9(13) . .
O3 Li2 N4 C12 138.0(11) . .
N10 Li2 N4 C12 -108.8(12) . .
K2 Li2 N4 C12 -145.3(12) . .
K1 Li2 N4 C12 -33.8(12) . .
O4 Li2 N4 K2 155.24(14) . .
O3 Li2 N4 K2 -76.6(2) . .
N10 Li2 N4 K2 36.47(16) . .
K1 Li2 N4 K2 111.52(6) . .
O4 Li2 N4 K1 43.71(14) . .
O3 Li2 N4 K1 171.8(2) . .
N10 Li2 N4 K1 -75.05(14) . .
K2 Li2 N4 K1 -111.52(6) . .
O6 K2 N4 C12 -23.71(19) . .
O7 K2 N4 C12 -110.65(14) 1_655 .
C27 K2 N4 C12 99.06(14) . .
N11 K2 N4 C12 75.67(14) . .
C25 K2 N4 C12 159.34(13) . .
C26 K2 N4 C12 142.97(14) . .
N9 K2 N4 C12 -174.34(12) . .
N10 K2 N4 C12 151.57(15) . .
N5 K2 N4 C12 20.27(14) . .
C13 K2 N4 C12 13.58(13) . .
O6 K2 N4 Li2 161.68(12) . .
O7 K2 N4 Li2 74.74(12) 1_655 .
C27 K2 N4 Li2 -75.55(13) . .
N11 K2 N4 Li2 -98.94(12) . .
C12 K2 N4 Li2 -174.6(2) . .
C25 K2 N4 Li2 -15.27(14) . .
C26 K2 N4 Li2 -31.64(12) . .
N9 K2 N4 Li2 11.05(15) . .
N10 K2 N4 Li2 -23.04(11) . .
N5 K2 N4 Li2 -154.34(12) . .
C13 K2 N4 Li2 -161.02(13) . .
O6 K2 N4 K1 -111.35(9) . .
O7 K2 N4 K1 161.71(6) 1_655 .
C27 K2 N4 K1 11.42(8) . .
N11 K2 N4 K1 -11.98(7) . .
C12 K2 N4 K1 -87.64(14) . .
C25 K2 N4 K1 71.70(8) . .
C26 K2 N4 K1 55.33(6) . .
N9 K2 N4 K1 98.02(8) . .
N10 K2 N4 K1 63.93(6) . .
N5 K2 N4 K1 -67.37(6) . .
C13 K2 N4 K1 -74.06(6) . .
O5 K1 N4 C12 -66.84(13) . .
O6 K1 N4 C12 -153.77(13) 1_455 .
N6 K1 N4 C12 1.46(13) . .
N3 K1 N4 C12 97.60(13) 1_455 .
N5 K1 N4 C12 164.99(19) 1_455 .
C14 K1 N4 C12 1.79(13) . .
O4 K1 N4 C12 145.86(14) . .
C11 K1 N4 C12 98.84(13) 1_455 .
C13 K1 N4 C12 115.86(15) 1_455 .
Li2 K1 N4 C12 174.73(19) . .
O5 K1 N4 Li2 118.43(12) . .
O6 K1 N4 Li2 31.50(11) 1_455 .
N6 K1 N4 Li2 -173.27(11) . .
N3 K1 N4 Li2 -77.13(11) 1_455 .
N5 K1 N4 Li2 -9.7(2) 1_455 .
C14 K1 N4 Li2 -172.94(12) . .
O4 K1 N4 Li2 -28.87(11) . .
C11 K1 N4 Li2 -75.89(11) 1_455 .
C13 K1 N4 Li2 -58.87(16) 1_455 .
C12 K1 N4 Li2 -174.73(19) . .
O5 K1 N4 K2 24.78(6) . .
O6 K1 N4 K2 -62.15(6) 1_455 .
N6 K1 N4 K2 93.08(6) . .
N3 K1 N4 K2 -170.77(6) 1_455 .
N5 K1 N4 K2 -103.4(2) 1_455 .
C14 K1 N4 K2 93.42(7) . .
O4 K1 N4 K2 -122.51(7) . .
C11 K1 N4 K2 -169.54(6) 1_455 .
C13 K1 N4 K2 -152.52(9) 1_455 .
C12 K1 N4 K2 91.63(14) . .
Li2 K1 N4 K2 -93.64(12) . .
O1 Li1 N5 C13 169.7(4) . .
O2 Li1 N5 C13 -68.2(5) . .
N11 Li1 N5 C13 54.0(5) . .
K2 Li1 N5 C13 79.5(5) . .
K1 Li1 N5 C13 160.7(5) 1_655 .
O1 Li1 N5 K1 9.0(2) . 1_655
O2 Li1 N5 K1 131.04(14) . 1_655
N11 Li1 N5 K1 -106.72(15) . 1_655
K2 Li1 N5 K1 -81.24(8) . 1_655
O1 Li1 N5 K2 90.22(18) . .
O2 Li1 N5 K2 -147.71(15) . .
N11 Li1 N5 K2 -25.48(14) . .
K1 Li1 N5 K2 81.24(8) 1_655 .
O6 K2 N5 C13 134.21(14) . .
O7 K2 N5 C13 61.51(15) 1_655 .
N4 K2 N5 C13 -19.45(14) . .
C27 K2 N5 C13 -131.67(14) . .
N11 K2 N5 C13 -134.75(15) . .
C12 K2 N5 C13 -11.52(13) . .
C25 K2 N5 C13 -159.05(13) . .
C26 K2 N5 C13 -97.45(14) . .
N9 K2 N5 C13 175.63(12) . .
N10 K2 N5 C13 -73.58(14) . .
O6 K2 N5 Li1 -72.19(12) . .
O7 K2 N5 Li1 -144.90(11) 1_655 .
N4 K2 N5 Li1 134.14(12) . .
C27 K2 N5 Li1 21.93(12) . .
N11 K2 N5 Li1 18.84(11) . .
C12 K2 N5 Li1 142.07(12) . .
C25 K2 N5 Li1 -5.46(13) . .
C26 K2 N5 Li1 56.14(13) . .
N9 K2 N5 Li1 -30.78(14) . .
N10 K2 N5 Li1 80.01(12) . .
C13 K2 N5 Li1 153.6(2) . .
O6 K2 N5 K1 39.39(5) . 1_655
O7 K2 N5 K1 -33.32(7) 1_655 1_655
N4 K2 N5 K1 -114.27(5) . 1_655
C27 K2 N5 K1 133.51(5) . 1_655
N11 K2 N5 K1 130.42(6) . 1_655
C12 K2 N5 K1 -106.34(5) . 1_655
C25 K2 N5 K1 106.12(6) . 1_655
C26 K2 N5 K1 167.72(5) . 1_655
N9 K2 N5 K1 80.80(7) . 1_655
N10 K2 N5 K1 -168.41(4) . 1_655
C13 K2 N5 K1 -94.82(14) . 1_655
O5 K1 N6 C14 77.60(14) . .
O6 K1 N6 C14 108.55(17) 1_455 .
N3 K1 N6 C14 -84.79(14) 1_455 .
N5 K1 N6 C14 -175.04(14) 1_455 .
O4 K1 N6 C14 -40.37(16) . .
C11 K1 N6 C14 -105.21(14) 1_455 .
C13 K1 N6 C14 -154.46(14) 1_455 .
N4 K1 N6 C14 0.87(14) . .
C12 K1 N6 C14 1.38(13) . .
Li2 K1 N6 C14 -3.40(17) . .
C26 Ru2 N7 C24 -173.4(8) . .
C27 Ru2 N7 C24 -1.09(17) . .
C25 Ru2 N7 C24 89.65(17) . .
C28 Ru2 N7 C24 -90.37(17) . .
N8 Ru2 N7 C24 178.98(17) . .
K2 Ru2 N7 C24 40.20(18) . .
C26 Ru2 N7 C20 2.5(9) . .
C27 Ru2 N7 C20 174.81(14) . .
C25 Ru2 N7 C20 -94.45(14) . .
C28 Ru2 N7 C20 85.52(14) . .
N8 Ru2 N7 C20 -5.12(13) . .
K2 Ru2 N7 C20 -143.91(11) . .
C26 Ru2 N8 C15 4.29(17) . .
C27 Ru2 N8 C15 -176.8(4) . .
C25 Ru2 N8 C15 -82.10(16) . .
C28 Ru2 N8 C15 92.73(16) . .
N7 Ru2 N8 C15 -176.32(16) . .
K2 Ru2 N8 C15 -45.42(18) . .
C26 Ru2 N8 C19 -177.21(13) . .
C27 Ru2 N8 C19 1.7(5) . .
C25 Ru2 N8 C19 96.41(14) . .
C28 Ru2 N8 C19 -88.77(14) . .
N7 Ru2 N8 C19 2.18(13) . .
K2 Ru2 N8 C19 133.08(11) . .
O6 K2 N9 C25 113.98(15) . .
O7 K2 N9 C25 -150.44(15) 1_655 .
N4 K2 N9 C25 -83.16(16) . .
C27 K2 N9 C25 20.28(14) . .
N11 K2 N9 C25 34.83(15) . .
C12 K2 N9 C25 -88.24(19) . .
C26 K2 N9 C25 -35.84(14) . .
N10 K2 N9 C25 -52.55(14) . .
N5 K2 N9 C25 75.49(16) . .
C13 K2 N9 C25 78.91(18) . .
O4 Li2 N10 C26 -137.2(4) . .
O3 Li2 N10 C26 105.8(4) . .
N4 Li2 N10 C26 -24.2(5) . .
K2 Li2 N10 C26 6.7(4) . .
K1 Li2 N10 C26 -83.5(4) . .
O4 Li2 N10 K2 -143.86(17) . .
O3 Li2 N10 K2 99.13(13) . .
N4 Li2 N10 K2 -30.92(14) . .
K1 Li2 N10 K2 -90.21(5) . .
O6 K2 N10 C26 19.29(19) . .
O7 K2 N10 C26 123.65(13) 1_655 .
N4 K2 N10 C26 -154.56(14) . .
C27 K2 N10 C26 -26.23(13) . .
N11 K2 N10 C26 -40.39(13) . .
C12 K2 N10 C26 -144.39(13) . .
C25 K2 N10 C26 32.04(13) . .
N9 K2 N10 C26 49.58(13) . .
N5 K2 N10 C26 -89.00(13) . .
C13 K2 N10 C26 -109.70(13) . .
O6 K2 N10 Li2 -163.62(13) . .
O7 K2 N10 Li2 -59.26(11) 1_655 .
N4 K2 N10 Li2 22.53(11) . .
C27 K2 N10 Li2 150.86(12) . .
N11 K2 N10 Li2 136.70(11) . .
C12 K2 N10 Li2 32.70(11) . .
C25 K2 N10 Li2 -150.87(12) . .
C26 K2 N10 Li2 177.09(18) . .
N9 K2 N10 Li2 -133.33(11) . .
N5 K2 N10 Li2 88.08(11) . .
C13 K2 N10 Li2 67.39(12) . .
O1 Li1 N11 C27 -21.2(11) . .
O2 Li1 N11 C27 -148.3(10) . .
N5 Li1 N11 C27 101.2(10) . .
K2 Li1 N11 C27 72.2(10) . .
K1 Li1 N11 C27 57.9(11) 1_655 .
O1 Li1 N11 K2 -93.37(16) . .
O2 Li1 N11 K2 139.49(17) . .
N5 Li1 N11 K2 29.00(16) . .
K1 Li1 N11 K2 -14.31(12) 1_655 .
O6 K2 N11 C27 -118.43(15) . .
O7 K2 N11 C27 -58.8(3) 1_655 .
N4 K2 N11 C27 97.83(14) . .
C12 K2 N11 C27 119.30(14) . .
C25 K2 N11 C27 -28.01(14) . .
C26 K2 N11 C27 24.58(14) . .
N9 K2 N11 C27 -40.02(14) . .
N10 K2 N11 C27 38.13(14) . .
N5 K2 N11 C27 171.82(16) . .
C13 K2 N11 C27 157.75(15) . .
O6 K2 N11 Li1 50.46(12) . .
O7 K2 N11 Li1 110.1(2) 1_655 .
N4 K2 N11 Li1 -93.27(12) . .
C27 K2 N11 Li1 168.9(2) . .
C12 K2 N11 Li1 -71.81(13) . .
C25 K2 N11 Li1 140.88(13) . .
C26 K2 N11 Li1 -166.53(13) . .
N9 K2 N11 Li1 128.88(12) . .
N10 K2 N11 Li1 -152.98(12) . .
N5 K2 N11 Li1 -19.28(11) . .
C13 K2 N11 Li1 -33.36(12) . .
C5 N1 C1 C2 1.9(3) . .
Ru1 N1 C1 C2 -174.63(15) . .
N1 C1 C2 C3 0.7(3) . .
C1 C2 C3 C4 -2.1(3) . .
C2 C3 C4 C5 0.8(3) . .
C1 N1 C5 C4 -3.3(3) . .
Ru1 N1 C5 C4 173.63(14) . .
C1 N1 C5 C6 176.82(16) . .
Ru1 N1 C5 C6 -6.3(2) . .
C3 C4 C5 N1 1.9(3) . .
C3 C4 C5 C6 -178.19(18) . .
C10 N2 C6 C7 -0.6(3) . .
Ru1 N2 C6 C7 177.56(14) . .
C10 N2 C6 C5 -179.52(16) . .
Ru1 N2 C6 C5 -1.4(2) . .
N1 C5 C6 N2 5.1(2) . .
C4 C5 C6 N2 -174.85(17) . .
N1 C5 C6 C7 -173.87(17) . .
C4 C5 C6 C7 6.2(3) . .
N2 C6 C7 C8 0.7(3) . .
C5 C6 C7 C8 179.56(18) . .
C6 C7 C8 C9 -0.2(3) . .
C7 C8 C9 C10 -0.3(3) . .
C6 N2 C10 C9 0.0(3) . .
Ru1 N2 C10 C9 -177.91(15) . .
C8 C9 C10 N2 0.4(3) . .
K1 N3 C11 Ru1 -2(2) 1_655 .
C13 Ru1 C11 N3 -6.0(19) . .
C12 Ru1 C11 N3 -95(2) . .
C14 Ru1 C11 N3 5(3) . .
N1 Ru1 C11 N3 169.9(19) . .
N2 Ru1 C11 N3 93(2) . .
C13 Ru1 C11 K1 -8.04(8) . 1_655
C12 Ru1 C11 K1 -97.04(8) . 1_655
C14 Ru1 C11 K1 2.6(11) . 1_655
N1 Ru1 C11 K1 167.81(7) . 1_655
N2 Ru1 C11 K1 90.57(7) . 1_655
Li2 N4 C12 Ru1 -16(12) . .
K2 N4 C12 Ru1 -161(100) . .
K1 N4 C12 Ru1 -50(11) . .
Li2 N4 C12 K2 145.4(12) . .
K1 N4 C12 K2 111.71(6) . .
Li2 N4 C12 K1 33.7(12) . .
K2 N4 C12 K1 -111.71(6) . .
C13 Ru1 C12 N4 138(11) . .
C14 Ru1 C12 N4 48(11) . .
C11 Ru1 C12 N4 -136(11) . .
N1 Ru1 C12 N4 -44(11) . .
N2 Ru1 C12 N4 -40(11) . .
C13 Ru1 C12 K2 -22.62(9) . .
C14 Ru1 C12 K2 -113.50(9) . .
C11 Ru1 C12 K2 62.71(8) . .
N1 Ru1 C12 K2 154.99(7) . .
N2 Ru1 C12 K2 158.6(5) . .
C13 Ru1 C12 K1 89.15(7) . .
C14 Ru1 C12 K1 -1.72(7) . .
C11 Ru1 C12 K1 174.49(7) . .
N1 Ru1 C12 K1 -93.23(7) . .
N2 Ru1 C12 K1 -89.7(5) . .
O6 K2 C12 N4 163.48(13) . .
O7 K2 C12 N4 68.88(14) 1_655 .
C27 K2 C12 N4 -89.86(15) . .
N11 K2 C12 N4 -110.59(14) . .
C25 K2 C12 N4 -31.54(19) . .
C26 K2 C12 N4 -36.99(14) . .
N9 K2 C12 N4 9.9(2) . .
N10 K2 C12 N4 -25.31(14) . .
N5 K2 C12 N4 -157.97(15) . .
C13 K2 C12 N4 -162.97(16) . .
O6 K2 C12 Ru1 -16.86(11) . .
O7 K2 C12 Ru1 -111.46(8) 1_655 .
N4 K2 C12 Ru1 179.7(2) . .
C27 K2 C12 Ru1 89.80(9) . .
N11 K2 C12 Ru1 69.07(9) . .
C25 K2 C12 Ru1 148.12(9) . .
C26 K2 C12 Ru1 142.67(8) . .
N9 K2 C12 Ru1 -170.45(9) . .
N10 K2 C12 Ru1 154.35(9) . .
N5 K2 C12 Ru1 21.69(7) . .
C13 K2 C12 Ru1 16.69(7) . .
O6 K2 C12 K1 -130.80(6) . .
O7 K2 C12 K1 134.59(5) 1_655 .
N4 K2 C12 K1 65.72(13) . .
C27 K2 C12 K1 -24.15(7) . .
N11 K2 C12 K1 -44.88(6) . .
C25 K2 C12 K1 34.17(12) . .
C26 K2 C12 K1 28.72(6) . .
N9 K2 C12 K1 75.61(13) . .
N10 K2 C12 K1 40.41(5) . .
N5 K2 C12 K1 -92.25(6) . .
C13 K2 C12 K1 -97.25(7) . .
O5 K1 C12 N4 108.03(14) . .
O6 K1 C12 N4 28.75(14) 1_455 .
N6 K1 C12 N4 -178.46(14) . .
N3 K1 C12 N4 -81.37(13) 1_455 .
N5 K1 C12 N4 -147.6(4) 1_455 .
C14 K1 C12 N4 -177.82(15) . .
O4 K1 C12 N4 -29.15(13) . .
C11 K1 C12 N4 -87.11(13) 1_455 .
C13 K1 C12 N4 -105.49(16) 1_455 .
Li2 K1 C12 N4 -3.58(13) . .
O5 K1 C12 Ru1 -72.73(8) . .
O6 K1 C12 Ru1 -152.00(7) 1_455 .
N6 K1 C12 Ru1 0.78(7) . .
N3 K1 C12 Ru1 97.87(8) 1_455 .
N5 K1 C12 Ru1 31.6(5) 1_455 .
C14 K1 C12 Ru1 1.43(6) . .
O4 K1 C12 Ru1 150.09(8) . .
C11 K1 C12 Ru1 92.13(8) 1_455 .
C13 K1 C12 Ru1 73.75(15) 1_455 .
N4 K1 C12 Ru1 179.24(18) . .
Li2 K1 C12 Ru1 175.67(11) . .
O5 K1 C12 K2 48.02(6) . .
O6 K1 C12 K2 -31.25(7) 1_455 .
N6 K1 C12 K2 121.53(7) . .
N3 K1 C12 K2 -141.38(6) 1_455 .
N5 K1 C12 K2 152.4(4) 1_455 .
C14 K1 C12 K2 122.17(8) . .
O4 K1 C12 K2 -89.16(6) . .
C11 K1 C12 K2 -147.12(5) 1_455 .
C13 K1 C12 K2 -165.50(10) 1_455 .
N4 K1 C12 K2 -60.01(12) . .
Li2 K1 C12 K2 -63.59(8) . .
Li1 N5 C13 Ru1 -98(3) . .
K1 N5 C13 Ru1 64(3) 1_655 .
K2 N5 C13 Ru1 -18(3) . .
Li1 N5 C13 K1 -162.0(5) . 1_655
K2 N5 C13 K1 -81.87(5) . 1_655
Li1 N5 C13 K2 -80.2(4) . .
K1 N5 C13 K2 81.87(5) 1_655 .
C12 Ru1 C13 N5 36(3) . .
C14 Ru1 C13 N5 126(3) . .
C11 Ru1 C13 N5 -54(3) . .
N1 Ru1 C13 N5 -114(3) . .
N2 Ru1 C13 N5 -144(3) . .
C12 Ru1 C13 K1 98.65(9) . 1_655
C14 Ru1 C13 K1 -171.28(8) . 1_655
C11 Ru1 C13 K1 8.01(8) . 1_655
N1 Ru1 C13 K1 -51.7(9) . 1_655
N2 Ru1 C13 K1 -81.51(8) . 1_655
C12 Ru1 C13 K2 18.54(7) . .
C14 Ru1 C13 K2 108.62(7) . .
C11 Ru1 C13 K2 -72.10(7) . .
N1 Ru1 C13 K2 -131.8(8) . .
N2 Ru1 C13 K2 -161.62(6) . .
O6 K2 C13 N5 -41.98(13) . .
O7 K2 C13 N5 -129.68(13) 1_655 .
N4 K2 C13 N5 159.20(15) . .
C27 K2 C13 N5 47.57(14) . .
N11 K2 C13 N5 39.44(13) . .
C12 K2 C13 N5 165.79(16) . .
C25 K2 C13 N5 29.72(18) . .
C26 K2 C13 N5 94.62(14) . .
N9 K2 C13 N5 -7.2(2) . .
N10 K2 C13 N5 117.15(13) . .
O6 K2 C13 Ru1 136.82(8) . .
O7 K2 C13 Ru1 49.13(9) 1_655 .
N4 K2 C13 Ru1 -22.00(7) . .
C27 K2 C13 Ru1 -133.62(7) . .
N11 K2 C13 Ru1 -141.76(8) . .
C12 K2 C13 Ru1 -15.40(6) . .
C25 K2 C13 Ru1 -151.48(7) . .
C26 K2 C13 Ru1 -86.57(8) . .
N9 K2 C13 Ru1 171.58(8) . .
N10 K2 C13 Ru1 -64.05(8) . .
N5 K2 C13 Ru1 178.81(18) . .
O6 K2 C13 K1 25.78(4) . 1_655
O7 K2 C13 K1 -61.91(6) 1_655 1_655
N4 K2 C13 K1 -133.04(6) . 1_655
C27 K2 C13 K1 115.34(5) . 1_655
N11 K2 C13 K1 107.20(5) . 1_655
C12 K2 C13 K1 -126.44(7) . 1_655
C25 K2 C13 K1 97.48(8) . 1_655
C26 K2 C13 K1 162.39(5) . 1_655
N9 K2 C13 K1 60.54(12) . 1_655
N10 K2 C13 K1 -175.09(4) . 1_655
N5 K2 C13 K1 67.77(13) . 1_655
K1 N6 C14 Ru1 -84(4) . .
C13 Ru1 C14 N6 -4(4) . .
C12 Ru1 C14 N6 85(4) . .
C11 Ru1 C14 N6 -15(4) . .
N1 Ru1 C14 N6 -180(100) . .
N2 Ru1 C14 N6 -103(4) . .
C13 Ru1 C14 K1 -87.08(9) . .
C12 Ru1 C14 K1 1.96(8) . .
C11 Ru1 C14 K1 -97.7(11) . .
N1 Ru1 C14 K1 97.10(8) . .
N2 Ru1 C14 K1 174.32(8) . .
O5 K1 C14 N6 -93.65(15) . .
O6 K1 C14 N6 -115.08(16) 1_455 .
N3 K1 C14 N6 97.08(14) 1_455 .
N5 K1 C14 N6 5.82(16) 1_455 .
O4 K1 C14 N6 148.24(13) . .
C11 K1 C14 N6 78.20(14) 1_455 .
C13 K1 C14 N6 28.97(16) 1_455 .
N4 K1 C14 N6 -179.08(15) . .
C12 K1 C14 N6 -178.30(16) . .
Li2 K1 C14 N6 177.09(14) . .
O5 K1 C14 Ru1 83.19(9) . .
O6 K1 C14 Ru1 61.76(15) 1_455 .
N6 K1 C14 Ru1 176.8(2) . .
N3 K1 C14 Ru1 -86.08(8) 1_455 .
N5 K1 C14 Ru1 -177.33(7) 1_455 .
O4 K1 C14 Ru1 -34.92(9) . .
C11 K1 C14 Ru1 -104.96(8) 1_455 .
C13 K1 C14 Ru1 -154.18(7) 1_455 .
N4 K1 C14 Ru1 -2.23(7) . .
C12 K1 C14 Ru1 -1.46(6) . .
Li2 K1 C14 Ru1 -6.07(10) . .
C19 N8 C15 C16 -0.4(3) . .
Ru2 N8 C15 C16 178.10(15) . .
N8 C15 C16 C17 -0.2(3) . .
C15 C16 C17 C18 0.2(3) . .
C16 C17 C18 C19 0.3(3) . .
C15 N8 C19 C18 0.9(3) . .
Ru2 N8 C19 C18 -177.71(14) . .
C15 N8 C19 C20 179.40(16) . .
Ru2 N8 C19 C20 0.8(2) . .
C17 C18 C19 N8 -0.9(3) . .
C17 C18 C19 C20 -179.27(18) . .
C24 N7 C20 C21 3.3(3) . .
Ru2 N7 C20 C21 -172.85(14) . .
C24 N7 C20 C19 -176.70(16) . .
Ru2 N7 C20 C19 7.1(2) . .
N8 C19 C20 N7 -5.2(2) . .
C18 C19 C20 N7 173.25(17) . .
N8 C19 C20 C21 174.74(17) . .
C18 C19 C20 C21 -6.8(3) . .
N7 C20 C21 C22 -1.8(3) . .
C19 C20 C21 C22 178.26(18) . .
C20 C21 C22 C23 -1.1(3) . .
C21 C22 C23 C24 2.3(3) . .
C20 N7 C24 C23 -2.1(3) . .
Ru2 N7 C24 C23 173.68(16) . .
C22 C23 C24 N7 -0.7(3) . .
K2 N9 C25 Ru2 52.5(14) . .
C26 Ru2 C25 N9 -0.3(14) . .
C27 Ru2 C25 N9 -90.9(14) . .
C28 Ru2 C25 N9 -5(2) . .
N7 Ru2 C25 N9 175.2(14) . .
N8 Ru2 C25 N9 97.9(14) . .
K2 Ru2 C25 N9 -52.0(14) . .
C26 Ru2 C25 K2 51.62(7) . .
C27 Ru2 C25 K2 -38.93(7) . .
C28 Ru2 C25 K2 47.4(9) . .
N7 Ru2 C25 K2 -132.88(6) . .
N8 Ru2 C25 K2 149.87(6) . .
O6 K2 C25 N9 -63.69(15) . .
O7 K2 C25 N9 28.57(15) 1_655 .
N4 K2 C25 N9 114.51(15) . .
C27 K2 C25 N9 -155.82(17) . .
N11 K2 C25 N9 -143.30(15) . .
C12 K2 C25 N9 128.79(15) . .
C26 K2 C25 N9 135.84(17) . .
N10 K2 C25 N9 122.05(15) . .
N5 K2 C25 N9 -121.67(14) . .
C13 K2 C25 N9 -133.57(14) . .
O6 K2 C25 Ru2 122.42(7) . .
O7 K2 C25 Ru2 -145.32(7) 1_655 .
N4 K2 C25 Ru2 -59.38(9) . .
C27 K2 C25 Ru2 30.29(6) . .
N11 K2 C25 Ru2 42.82(7) . .
C12 K2 C25 Ru2 -45.10(13) . .
C26 K2 C25 Ru2 -38.05(6) . .
N9 K2 C25 Ru2 -173.89(19) . .
N10 K2 C25 Ru2 -51.84(6) . .
N5 K2 C25 Ru2 64.44(9) . .
C13 K2 C25 Ru2 52.55(12) . .
Li2 N10 C26 Ru2 1(6) . .
K2 N10 C26 Ru2 8(6) . .
Li2 N10 C26 K2 -6.9(4) . .
C27 Ru2 C26 N10 32(6) . .
C25 Ru2 C26 N10 -59(6) . .
C28 Ru2 C26 N10 121(6) . .
N7 Ru2 C26 N10 -156(5) . .
N8 Ru2 C26 N10 -148(6) . .
K2 Ru2 C26 N10 -8(6) . .
C27 Ru2 C26 K2 39.54(7) . .
C25 Ru2 C26 K2 -50.87(7) . .
C28 Ru2 C26 K2 128.74(7) . .
N7 Ru2 C26 K2 -148.2(8) . .
N8 Ru2 C26 K2 -140.62(5) . .
O6 K2 C26 N10 -168.07(12) . .
O7 K2 C26 N10 -59.35(13) 1_655 .
N4 K2 C26 N10 22.74(13) . .
C27 K2 C26 N10 148.43(15) . .
N11 K2 C26 N10 137.17(14) . .
C12 K2 C26 N10 35.66(13) . .
C25 K2 C26 N10 -140.60(15) . .
N9 K2 C26 N10 -125.17(14) . .
N5 K2 C26 N10 104.18(13) . .
C13 K2 C26 N10 81.60(13) . .
O6 K2 C26 Ru2 12.17(10) . .
O7 K2 C26 Ru2 120.90(6) 1_655 .
N4 K2 C26 Ru2 -157.01(7) . .
C27 K2 C26 Ru2 -31.32(6) . .
N11 K2 C26 Ru2 -42.59(6) . .
C12 K2 C26 Ru2 -144.09(7) . .
C25 K2 C26 Ru2 39.65(6) . .
N9 K2 C26 Ru2 55.07(6) . .
N10 K2 C26 Ru2 -179.75(17) . .
N5 K2 C26 Ru2 -75.58(8) . .
C13 K2 C26 Ru2 -98.15(7) . .
Li1 N11 C27 Ru2 37(7) . .
K2 N11 C27 Ru2 111(6) . .
Li1 N11 C27 K2 -74.3(10) . .
C26 Ru2 C27 N11 -154(6) . .
C25 Ru2 C27 N11 -68(6) . .
C28 Ru2 C27 N11 117(6) . .
N7 Ru2 C27 N11 26(6) . .
N8 Ru2 C27 N11 27(6) . .
K2 Ru2 C27 N11 -111(6) . .
C26 Ru2 C27 K2 -43.83(7) . .
C25 Ru2 C27 K2 42.56(7) . .
C28 Ru2 C27 K2 -132.15(7) . .
N7 Ru2 C27 K2 136.78(6) . .
N8 Ru2 C27 K2 137.2(4) . .
O6 K2 C27 N11 59.77(14) . .
O7 K2 C27 N11 154.34(13) 1_655 .
N4 K2 C27 N11 -90.55(15) . .
C12 K2 C27 N11 -67.31(15) . .
C25 K2 C27 N11 146.28(16) . .
C26 K2 C27 N11 -150.11(16) . .
N9 K2 C27 N11 137.70(15) . .
N10 K2 C27 N11 -139.08(15) . .
N5 K2 C27 N11 -7.09(14) . .
C13 K2 C27 N11 -21.27(14) . .
O6 K2 C27 Ru2 -118.40(8) . .
O7 K2 C27 Ru2 -23.83(14) 1_655 .
N4 K2 C27 Ru2 91.29(8) . .
N11 K2 C27 Ru2 -178.17(19) . .
C12 K2 C27 Ru2 114.53(8) . .
C25 K2 C27 Ru2 -31.88(6) . .
C26 K2 C27 Ru2 31.72(6) . .
N9 K2 C27 Ru2 -40.46(7) . .
N10 K2 C27 Ru2 42.75(7) . .
N5 K2 C27 Ru2 174.75(8) . .
C13 K2 C27 Ru2 160.56(7) . .
C26 Ru2 C28 N12 -25(3) . .
C27 Ru2 C28 N12 65(3) . .
C25 Ru2 C28 N12 -21(3) . .
N7 Ru2 C28 N12 159(3) . .
N8 Ru2 C28 N12 -124(3) . .
K2 Ru2 C28 N12 24(3) . .
O7 K2 O6 K1 87.76(6) 1_655 1_655
N4 K2 O6 K1 3.30(12) . 1_655
C27 K2 O6 K1 -125.19(6) . 1_655
N11 K2 O6 K1 -106.03(6) . 1_655
C12 K2 O6 K1 -6.91(8) . 1_655
C25 K2 O6 K1 -179.07(6) . 1_655
C26 K2 O6 K1 -158.35(5) . 1_655
N9 K2 O6 K1 162.37(6) . 1_655
N10 K2 O6 K1 -167.39(8) . 1_655
N5 K2 O6 K1 -45.50(5) . 1_655
C13 K2 O6 K1 -31.76(5) . 1_655
